data_7227387
loop_
_publ_author_name
'Yeung, Hamish H.-M.'
'Kilmurray, Rebecca'
'Hobday, Claire L.'
'McKellar, Scott C.'
'Cheetham, Anthony K.'
'Allan, David R.'
'Moggach, Stephen A.'

_publ_section_title
;
 Hidden negative linear compressibility in lithium l-tartrate.
;
_journal_issue 5
_journal_name_full 'Physical chemistry chemical physics : PCCP'
_journal_page_first 3544
_journal_page_last 3549
_journal_paper_doi 10.1039/c6cp08690j
_journal_volume 19
_journal_year 2017
_chemical_absolute_configuration unk
_chemical_formula_moiety 'C4 H4 Li2 O6'
_chemical_formula_sum 'C4 H4 Li2 O6'
_chemical_formula_weight 161.95
_chemical_name_common 'lithium tartrate; dilithium tartrate'
_chemical_name_systematic 'Lithium l-tartrate'
_space_group_IT_number 5
_symmetry_cell_setting monoclinic
_symmetry_space_group_name_Hall 'C 2y'
_symmetry_space_group_name_H-M 'C 1 2 1'
_atom_sites_solution_hydrogens difmap
_atom_sites_solution_primary other
_audit_creation_date 2016-02-12
_audit_creation_method CRYSTALS_ver_14.61_build_5811
_audit_update_record
;
2016-04-13 deposited with the CCDC.
2017-01-06 downloaded from the CCDC.
;
_cell_angle_alpha 90
_cell_angle_beta 131.9360(10)
_cell_angle_gamma 90
_cell_formula_units_Z 4
_cell_length_a 15.2470(4)
_cell_length_b 5.00500(10)
_cell_length_c 10.4052(3)
_cell_measurement_reflns_used 4154
_cell_measurement_temperature 293
_cell_measurement_theta_max 29
_cell_measurement_theta_min 3
_cell_volume 590.68(3)
_computing_cell_refinement 'Apex2 (Bruker AXS, 2006)'
_computing_data_collection 'Apex2 (Bruker AXS, 2006)'
_computing_data_reduction 'Apex2 (Bruker AXS, 2006)'
_computing_molecular_graphics 'CAMERON (Watkin et al., 1996)'
_computing_publication_material 'CRYSTALS (Betteridge et al., 2003)'
_computing_structure_refinement 'CRYSTALS (Betteridge et al., 2003)'
_computing_structure_solution 'Superflip (Palatinus & Chapuis, 2007)'
_diffrn_ambient_temperature 293
_diffrn_measured_fraction_theta_full 0.988
_diffrn_measured_fraction_theta_max 0.941
_diffrn_measurement_device Area
_diffrn_measurement_device_type 'Bruker Kappa Apex2'
_diffrn_measurement_method '\f & \w scans'
_diffrn_radiation_monochromator graphite
_diffrn_radiation_type 'Mo K\a'
_diffrn_radiation_wavelength 0.71073
_diffrn_reflns_av_R_equivalents 0.019
_diffrn_reflns_limit_h_max 20
_diffrn_reflns_limit_h_min -21
_diffrn_reflns_limit_k_max 5
_diffrn_reflns_limit_k_min -6
_diffrn_reflns_limit_l_max 14
_diffrn_reflns_limit_l_min -14
_diffrn_reflns_number 5282
_diffrn_reflns_theta_full 25.313
_diffrn_reflns_theta_max 29.780
_diffrn_reflns_theta_min 2.631
_diffrn_standards_number 0
_exptl_absorpt_coefficient_mu 0.168
_exptl_absorpt_correction_T_max 0.98
_exptl_absorpt_correction_T_min 0.93
_exptl_absorpt_correction_type multi-scan
_exptl_absorpt_process_details 'SADABS (Siemens, 1996)'
_exptl_crystal_colour colourless
_exptl_crystal_density_diffrn 1.821
_exptl_crystal_density_method 'not measured'
_exptl_crystal_description block
_exptl_crystal_F_000 328
_exptl_crystal_recrystallization_method 'Solvothermal reaction of lithium acetate and l-tartaric acid in water:ethanol'
_exptl_crystal_size_max 0.200
_exptl_crystal_size_mid 0.200
_exptl_crystal_size_min 0.100
_refine_diff_density_max 0.29
_refine_diff_density_min -0.17
_refine_ls_extinction_method None
_refine_ls_goodness_of_fit_ref 0.9705
_refine_ls_hydrogen_treatment constr
_refine_ls_matrix_type full
_refine_ls_number_parameters 109
_refine_ls_number_reflns 875
_refine_ls_number_restraints 1
_refine_ls_R_factor_all 0.0260
_refine_ls_R_factor_gt 0.0247
_refine_ls_shift/su_max 0.0002544
_refine_ls_shift/su_mean 0.0000235
_refine_ls_structure_factor_coef Fsqd
_refine_ls_weighting_details
;
 Method= Modified Sheldrick 
 w=1/[\s^2^(F^2^) + ( 0.05P)^2^ + 0.23P] 
 ,where P=(max(Fo^2^,0) + 2Fc^2^)/3 
;
_refine_ls_weighting_scheme calc
_refine_ls_wR_factor_all 0.0678
_refine_ls_wR_factor_gt 0.0654
_refine_ls_wR_factor_ref 0.0678
_reflns_limit_h_max 15
_reflns_limit_h_min -21
_reflns_limit_k_max 6
_reflns_limit_k_min 0
_reflns_limit_l_max 14
_reflns_limit_l_min 0
_reflns_number_gt 837
_reflns_number_total 875
_reflns_threshold_expression I>2.0\s(I)
_oxford_diffrn_Wilson_B_factor 0.00
_oxford_diffrn_Wilson_scale 0.00
_oxford_refine_ls_r_factor_ref 0.0260
_oxford_refine_ls_scale 0.2578(3)
_oxford_reflns_number_all 875
_oxford_reflns_threshold_expression_ref I>-10.0\s(I)
_oxford_structure_analysis_title 'LTART1_0m in C2'
_cod_data_source_file c6cp08690j2.cif
_cod_data_source_block ambient
_cod_depositor_comments
;
The following automatic conversions were performed:

'_atom_sites_solution_primary' value 'Other' changed to 'other'
according to
/usr/data/users/saulius/crontab/automatic-downloads/rss-feeds/RSC/lib/dictionaries/cif_core.dic
dictionary named 'cif_core.dic' version 2.4.2 from 2011-04-26.

Automatic conversion script
Id: cif_fix_values 4268 2015-11-12 08:31:59Z antanas 

 Adding full bibliography for 7227387--7227399.cif.
;
_cod_original_sg_symbol_H-M 'C 2 '
_cod_database_code 7227387

loop_
_symmetry_equiv_pos_as_xyz
x,y,z
x+1/2,y+1/2,z
-x,y,-z
-x+1/2,y+1/2,-z

loop_
_atom_site_label
_atom_site_type_symbol
_atom_site_fract_x
_atom_site_fract_y
_atom_site_fract_z
_atom_site_U_iso_or_equiv
_atom_site_occupancy
_atom_site_adp_type
_atom_site_refinement_flags_posn
Li1 Li 0.1749(2) 0.7890(7) 0.4226(3) 0.0181 1.0000 Uani .
Li2 Li 0.1810(2) 0.6458(7) -0.0527(4) 0.0188 1.0000 Uani .
C1 C 0.40758(13) 0.6576(4) 0.26013(19) 0.0140 1.0000 Uani .
C2 C 0.51451(13) 0.5576(3) 0.44076(19) 0.0130 1.0000 Uani .
C3 C 0.13604(13) 0.2778(4) 0.23448(19) 0.0143 1.0000 Uani .
C4 C 0.06729(12) 0.3734(4) 0.04956(18) 0.0128 1.0000 Uani .
O1 O 0.34014(10) 0.4953(3) 0.13982(15) 0.0190 1.0000 Uani .
O2 O 0.39290(12) 0.9056(3) 0.24424(15) 0.0231 1.0000 Uani .
O3 O 0.55494(9) 0.3051(3) 0.44027(14) 0.0168 1.0000 Uani D
O4 O 0.18624(10) 0.4426(3) 0.35530(14) 0.0205 1.0000 Uani .
O5 O 0.13491(12) 0.0303(3) 0.25103(16) 0.0247 1.0000 Uani .
O6 O 0.10293(10) 0.6243(3) 0.03701(14) 0.0178 1.0000 Uani D
H6 H 0.1031 0.7401 0.0960 0.0500 1.0000 Uiso DR
H3 H 0.4982 0.1945 0.3851 0.0500 1.0000 Uiso DR
H21 H 0.5788 0.6854 0.4899 0.0156 1.0000 Uiso R
H41 H 0.0798 0.2424 -0.0068 0.0154 1.0000 Uiso R

loop_
_atom_site_aniso_label
_atom_site_aniso_U_11
_atom_site_aniso_U_22
_atom_site_aniso_U_33
_atom_site_aniso_U_23
_atom_site_aniso_U_13
_atom_site_aniso_U_12
Li1 0.0212(12) 0.0134(14) 0.0167(12) 0.0001(12) 0.0113(11) 0.0016(12)
Li2 0.0205(12) 0.0163(15) 0.0169(12) 0.0033(12) 0.0114(10) 0.0009(12)
C1 0.0159(6) 0.0138(8) 0.0118(6) 0.0011(7) 0.0091(5) 0.0003(7)
C2 0.0144(6) 0.0107(7) 0.0122(6) -0.0002(5) 0.0082(5) -0.0003(5)
C3 0.0141(6) 0.0145(8) 0.0112(6) 0.0013(6) 0.0071(5) 0.0024(6)
C4 0.0158(6) 0.0110(7) 0.0106(6) -0.0004(5) 0.0083(5) 0.0001(5)
O1 0.0180(5) 0.0158(7) 0.0132(5) -0.0028(5) 0.0062(4) -0.0003(5)
O2 0.0303(6) 0.0106(6) 0.0165(6) 0.0006(5) 0.0107(5) 0.0007(5)
O3 0.0176(5) 0.0139(6) 0.0182(5) -0.0006(5) 0.0116(4) 0.0017(5)
O4 0.0220(5) 0.0175(7) 0.0114(5) -0.0021(5) 0.0068(4) 0.0026(5)
O5 0.0363(7) 0.0125(6) 0.0177(6) 0.0019(5) 0.0149(6) 0.0001(6)
O6 0.0240(5) 0.0136(6) 0.0195(5) 0.0001(5) 0.0161(5) -0.0024(5)

loop_
_atom_type_symbol
_atom_type_scat_dispersion_real
_atom_type_scat_dispersion_imag
_atom_type_scat_Cromer_Mann_a1
_atom_type_scat_Cromer_Mann_b1
_atom_type_scat_Cromer_Mann_a2
_atom_type_scat_Cromer_Mann_b2
_atom_type_scat_Cromer_Mann_a3
_atom_type_scat_Cromer_Mann_b3
_atom_type_scat_Cromer_Mann_a4
_atom_type_scat_Cromer_Mann_b4
_atom_type_scat_Cromer_Mann_c
_atom_type_scat_source
C 0.0033 0.0016 2.3100 20.8439 1.0200 10.2075 1.5886 0.5687 0.8650 51.6512 0.2156 'International Tables Vol C 4.2.6.8 and 6.1.1.4'
H 0.0000 0.0000 0.4930 10.5109 0.3229 26.1257 0.1402 3.1424 0.0408 57.7998 0.0030 'International Tables Vol C 4.2.6.8 and 6.1.1.4'
Li -0.0003 0.0001 1.1282 3.9546 0.7508 1.0524 0.6175 85.3905 0.4653 168.2610 0.0377 'International Tables Vol C 4.2.6.8 and 6.1.1.4'
O 0.0106 0.0060 3.0485 13.2771 2.2868 5.7011 1.5463 0.3239 0.8670 32.9089 0.2508 'International Tables Vol C 4.2.6.8 and 6.1.1.4'

loop_
_geom_angle_atom_site_label_1
_geom_angle_site_symmetry_1
_geom_angle_atom_site_label_2
_geom_angle_atom_site_label_3
_geom_angle_site_symmetry_3
_geom_angle
_geom_angle_publ_flag
C2 . C1 O1 . 120.33(15) yes
C2 . C1 O2 . 115.83(15) yes
O1 . C1 O2 . 123.83(15) yes
C1 . C2 C2 3_656 109.72(14) yes
C1 . C2 O3 . 113.49(13) yes
C2 3_656 C2 O3 . 110.99(8) yes
C1 . C2 H21 . 107.4 no
C2 3_656 C2 H21 . 107.5 no
O3 . C2 H21 . 107.5 no
C4 . C3 O4 . 120.27(16) yes
C4 . C3 O5 . 114.95(15) yes
O4 . C3 O5 . 124.76(15) yes
C3 . C4 C4 3_555 108.91(14) yes
C3 . C4 O6 . 114.42(12) yes
C4 3_555 C4 O6 . 110.87(8) yes
C3 . C4 H41 . 107.5 no
C4 3_555 C4 H41 . 107.5 no
O6 . C4 H41 . 107.4 no
C2 . O3 H3 . 109.7 no
C4 . O6 H6 . 111.0 no

loop_
_geom_bond_atom_site_label_1
_geom_bond_atom_site_label_2
_geom_bond_site_symmetry_2
_geom_bond_distance
_geom_bond_publ_flag
C1 C2 . 1.532(2) yes
C1 O1 . 1.251(2) yes
C1 O2 . 1.252(2) yes
C2 C2 3_656 1.564(3) yes
C2 O3 . 1.408(2) yes
C2 H21 . 0.980 no
C3 C4 . 1.528(2) yes
C3 O4 . 1.249(2) yes
C3 O5 . 1.253(2) yes
C4 C4 3_555 1.564(3) yes
C4 O6 . 1.409(2) yes
C4 H41 . 0.980 no
O3 H3 . 0.849 no
O6 H6 . 0.843 no
